data_4116903
loop_
_publ_author_name
'F. Albert Cotton'
'Lee M. Daniels'
'Isabelle Guimet'
'Robert W. Henning'
'Glenn T. Jordan'
'Chun Lin'
'Carlos A. Murillo'
'Arthur J. Schultz'

_publ_section_title
;
 Compounds with Two Metal-Metal Multiple Bonds: New Ways of Making
 Doublets into Cyclic Quartets
;
_journal_name_full 'Journal of the American Chemical Society'
_journal_page_first 12531
_journal_page_last 12538
_journal_paper_doi 10.1021/ja982425f
_journal_volume 120
_journal_year 1998
_chemical_formula_moiety 'C90 H90 MO4 N12 O2, C4 H8 0'
_chemical_formula_sum 'C94 H98 Mo4 N12 O3'
_chemical_formula_weight 1827.60
_space_group_IT_number 43
_symmetry_cell_setting orthorhombic
_symmetry_space_group_name_Hall 'F 2 -2d'
_symmetry_space_group_name_H-M 'F d d 2'
_atom_sites_solution_hydrogens geom
_atom_sites_solution_primary direct
_atom_sites_solution_secondary difmap
_audit_creation_method SHELXL
_cell_angle_alpha 90.00
_cell_angle_beta 90.00
_cell_angle_gamma 90.00
_cell_formula_units_Z 8
_cell_length_a 28.574(5)
_cell_length_b 35.214(6)
_cell_length_c 19.572(7)
_cell_measurement_reflns_used 240
_cell_measurement_temperature 213(2)
_cell_measurement_theta_max 37.7
_cell_measurement_theta_min 14.6
_cell_volume 19693(9)
_computing_cell_refinement MADNES
_computing_data_collection MADNES
_computing_data_reduction PROCOR
_computing_molecular_graphics 'SHELXTL V5.05 (Siemens, 1996)'
_computing_publication_material 'SHELXTL V5.05 (Siemens, 1996)'
_computing_structure_refinement 'SHELXL-93 (Sheldrick, 1993)'
_computing_structure_solution 'SHELXS-86 (Sheldrick, 1990)'
_diffrn_ambient_temperature 213(2)
_diffrn_measurement_device 'Nonius FAST'
_diffrn_measurement_method 'Ellipsoid-mask fitting'
_diffrn_radiation_monochromator graphite
_diffrn_radiation_source 'fine-focus sealed tube'
_diffrn_radiation_type MoK\a
_diffrn_radiation_wavelength 0.71073
_diffrn_reflns_av_R_equivalents 0.1061
_diffrn_reflns_av_sigmaI/netI 0.0306
_diffrn_reflns_limit_h_max 30
_diffrn_reflns_limit_h_min 0
_diffrn_reflns_limit_k_max 37
_diffrn_reflns_limit_k_min 0
_diffrn_reflns_limit_l_max 21
_diffrn_reflns_limit_l_min 0
_diffrn_reflns_number 3336
_diffrn_reflns_theta_max 22.52
_diffrn_reflns_theta_min 2.15
_diffrn_standards_number none
_exptl_absorpt_coefficient_mu 0.547
_exptl_absorpt_correction_type none
_exptl_crystal_colour 'dark red'
_exptl_crystal_density_diffrn 1.233
_exptl_crystal_description prism
_exptl_crystal_F_000 7504
_exptl_crystal_size_max 0.10
_exptl_crystal_size_mid 0.10
_exptl_crystal_size_min 0.08
_refine_diff_density_max 0.705
_refine_diff_density_min -0.541
_refine_diff_density_rms 0.132
_refine_ls_abs_structure_details 'Flack H D (1983), Acta Cryst. A39, 876-881'
_refine_ls_abs_structure_Flack 0.16(12)
_refine_ls_extinction_method none
_refine_ls_goodness_of_fit_all 1.192
_refine_ls_goodness_of_fit_obs 1.178
_refine_ls_hydrogen_treatment noref
_refine_ls_matrix_type full
_refine_ls_number_parameters 534
_refine_ls_number_reflns 3333
_refine_ls_number_restraints 16
_refine_ls_restrained_S_all 1.194
_refine_ls_restrained_S_obs 1.174
_refine_ls_R_factor_all 0.0799
_refine_ls_R_factor_obs 0.0660
_refine_ls_shift/esd_max -0.014
_refine_ls_shift/esd_mean 0.000
_refine_ls_structure_factor_coef Fsqd
_refine_ls_weighting_details 'w=1/[\s^2^(Fo^2^)+(0.0959P)^2^+411.6743P] where P=(Fo^2^+2Fc^2^)/3'
_refine_ls_weighting_scheme calc
_refine_ls_wR_factor_all 0.1906
_refine_ls_wR_factor_obs 0.1748
_reflns_number_observed 2957
_reflns_number_total 3336
_reflns_observed_criterion >2sigma(I)
_cod_data_source_file ja982425f_4.cif
_cod_data_source_block CMPD_3
_cod_depositor_comments
;
The following automatic conversions were performed:

'_refine_ls_weighting_scheme' value 'calc
w=1/[\s^2^(Fo^2^)+(0.0959P)^2^+411.6743P] where P=(Fo^2^+2Fc^2^)/3'
was changed to 'calc'. New tag '_refine_ls_weighting_details' was
created. The value of the new tag was set to
'w=1/[\s^2^(Fo^2^)+(0.0959P)^2^+411.6743P] where P=(Fo^2^+2Fc^2^)/3'.

Automatic conversion script
Id: cif_fix_values 3143 2015-03-26 13:38:13Z robertas 
;
_cod_database_code 4116903

loop_
_symmetry_equiv_pos_as_xyz
'x, y, z'
'-x, -y, z'
'x+1/4, -y+1/4, z+1/4'
'-x+1/4, y+1/4, z+1/4'
'x, y+1/2, z+1/2'
'-x, -y+1/2, z+1/2'
'x+1/4, -y+3/4, z+3/4'
'-x+1/4, y+3/4, z+3/4'
'x+1/2, y, z+1/2'
'-x+1/2, -y, z+1/2'
'x+3/4, -y+1/4, z+3/4'
'-x+3/4, y+1/4, z+3/4'
'x+1/2, y+1/2, z'
'-x+1/2, -y+1/2, z'
'x+3/4, -y+3/4, z+1/4'
'-x+3/4, y+3/4, z+1/4'

loop_
_atom_site_aniso_label
_atom_site_aniso_U_11
_atom_site_aniso_U_22
_atom_site_aniso_U_33
_atom_site_aniso_U_23
_atom_site_aniso_U_13
_atom_site_aniso_U_12
Mo1 0.0533(8) 0.0293(8) 0.0349(8) 0.0017(6) 0.0021(7) 0.0000(6)
Mo2 0.0505(8) 0.0323(8) 0.0355(8) -0.0020(6) 0.0021(7) -0.0020(7)
O1 0.050(9) 0.027(8) 0.032(9) 0.000 0.000 0.004(7)
O2 0.050(9) 0.043(9) 0.033(9) 0.000 0.000 0.006(8)
N1 0.050(8) 0.052(9) 0.028(7) -0.007(6) -0.001(7) -0.003(7)
N2 0.050(8) 0.048(9) 0.030(9) -0.002(6) 0.000(6) 0.008(7)
N3 0.066(10) 0.042(8) 0.041(9) -0.004(7) 0.005(9) 0.000(6)
N4 0.061(8) 0.033(7) 0.038(8) 0.002(7) 0.002(8) -0.003(6)
N5 0.052(8) 0.029(7) 0.034(8) 0.003(6) 0.000(6) -0.004(6)
N6 0.042(8) 0.041(8) 0.045(8) 0.007(7) 0.002(7) -0.004(7)
C1 0.034(8) 0.032(9) 0.040(10) -0.001(7) 0.000(7) 0.003(7)
C2 0.063(12) 0.036(10) 0.054(12) -0.008(8) 0.010(9) 0.004(8)
C3 0.064(12) 0.060(12) 0.047(12) -0.011(9) -0.007(9) -0.017(10)
C4 0.060(12) 0.050(11) 0.058(13) 0.002(9) -0.003(10) 0.005(9)
C5 0.107(18) 0.083(16) 0.050(13) -0.008(11) -0.034(13) -0.001(14)
C6 0.094(17) 0.057(12) 0.038(11) 0.005(9) 0.013(10) 0.006(11)
C7 0.083(13) 0.037(9) 0.042(11) 0.009(8) 0.005(10) -0.002(9)
C8 0.060(11) 0.036(10) 0.052(11) -0.007(9) -0.002(9) -0.003(8)
C9 0.056(10) 0.044(10) 0.056(12) -0.006(9) 0.001(9) -0.005(8)
C10 0.079(13) 0.044(10) 0.049(11) 0.010(9) 0.014(11) -0.003(9)
C11 0.110(17) 0.035(10) 0.078(15) -0.018(10) 0.056(14) -0.021(11)
C12 0.103(17) 0.095(17) 0.063(15) 0.017(13) 0.030(14) -0.021(14)
C13 0.068(13) 0.068(13) 0.070(14) -0.002(12) 0.020(12) 0.005(11)
C14 0.065(12) 0.048(11) 0.054(11) 0.000(9) 0.013(10) 0.010(9)
C15 0.043(9) 0.031(9) 0.047(11) -0.002(7) 0.002(8) -0.006(7)
C16 0.049(10) 0.044(10) 0.052(11) 0.009(9) -0.002(9) -0.009(8)
C17 0.074(13) 0.037(10) 0.053(11) -0.002(9) 0.008(10) 0.013(9)
C18 0.069(12) 0.043(10) 0.062(14) 0.011(10) -0.013(10) 0.003(9)
C19 0.061(12) 0.033(9) 0.066(13) 0.001(9) -0.007(10) -0.010(9)
C21 0.078(14) 0.052(12) 0.058(13) -0.003(10) 0.035(10) -0.002(10)
C20 0.136(20) 0.039(11) 0.058(13) 0.010(10) -0.020(15) -0.011(11)
C22 0.069(12) 0.051(11) 0.054(12) 0.003(9) -0.002(10) 0.013(10)
C23 0.071(12) 0.015(8) 0.039(10) -0.002(7) -0.004(9) 0.014(8)
C24 0.078(13) 0.054(13) 0.053(12) 0.003(10) -0.005(10) -0.015(11)
C25 0.129(22) 0.092(18) 0.051(15) -0.034(14) -0.012(16) -0.005(16)
C26 0.120(22) 0.094(19) 0.063(16) -0.039(15) -0.025(16) 0.020(16)
C27 0.190(35) 0.175(34) 0.091(24) -0.092(24) -0.043(24) 0.008(27)
C28 0.102(19) 0.110(20) 0.064(17) 0.006(14) 0.000(13) 0.001(16)
C29 0.109(17) 0.061(13) 0.051(12) 0.001(10) 0.005(12) 0.000(12)
C30 0.075(13) 0.019(7) 0.052(11) -0.001(8) 0.000(10) -0.006(7)
C31 0.071(12) 0.040(10) 0.042(10) 0.004(8) -0.009(9) 0.002(9)
C32 0.072(12) 0.044(11) 0.045(11) -0.001(8) -0.006(10) 0.005(9)
C33 0.073(13) 0.074(14) 0.042(11) -0.004(10) 0.010(10) -0.011(11)
C34 0.074(12) 0.059(12) 0.046(11) 0.011(10) 0.005(10) 0.020(10)
C35 0.140(26) 0.124(23) 0.075(18) 0.015(17) 0.036(18) 0.002(20)
C36 0.068(12) 0.063(13) 0.058(13) 0.014(10) 0.001(10) -0.013(11)
C37 0.071(12) 0.040(11) 0.064(13) -0.005(9) 0.005(10) -0.012(9)
C38 0.068(11) 0.053(11) 0.026(9) -0.013(8) 0.005(8) 0.012(10)
C39 0.067(11) 0.035(10) 0.050(11) -0.013(8) 0.008(9) -0.015(9)
C40 0.055(11) 0.040(10) 0.066(12) -0.011(10) -0.001(9) -0.006(8)
C41 0.076(12) 0.047(10) 0.045(11) -0.008(9) 0.005(10) -0.001(9)
C42 0.143(25) 0.132(24) 0.042(13) -0.018(14) -0.018(14) -0.048(20)
C43 0.067(13) 0.033(10) 0.080(15) -0.011(9) -0.007(11) -0.016(9)
C44 0.039(9) 0.083(13) 0.024(9) -0.022(9) 0.007(7) -0.017(9)
C45 0.049(10) 0.027(9) 0.056(13) 0.000(8) -0.006(9) -0.004(7)

loop_
_atom_site_label
_atom_site_type_symbol
_atom_site_fract_x
_atom_site_fract_y
_atom_site_fract_z
_atom_site_U_iso_or_equiv
_atom_site_thermal_displace_type
_atom_site_occupancy
_atom_site_calc_flag
_atom_site_refinement_flags
_atom_site_disorder_group
Mo1 Mo 0.49289(5) 0.05276(4) 0.39891(12) 0.0392(4) Uani 1 d . .
Mo2 Mo 0.47738(5) 0.04981(4) 0.50577(12) 0.0394(4) Uani 1 d . .
O1 O 0.5000 0.0000 0.3753(7) 0.036(4) Uani 1 d S .
O2 O 0.5000 0.0000 0.5302(8) 0.042(4) Uani 1 d S .
N1 N 0.4180(5) 0.0470(4) 0.3719(7) 0.043(3) Uani 1 d . .
N2 N 0.4051(5) 0.0373(4) 0.4865(7) 0.043(3) Uani 1 d . .
N3 N 0.4789(5) 0.1135(4) 0.3954(8) 0.050(4) Uani 1 d . .
N4 N 0.4603(5) 0.1099(3) 0.5095(8) 0.044(3) Uani 1 d . .
N5 N 0.5645(5) 0.0674(4) 0.4251(7) 0.038(3) Uani 1 d . .
N6 N 0.5447(5) 0.0700(4) 0.5366(7) 0.042(3) Uani 1 d . .
C1 C 0.4004(5) 0.0477(4) 0.3047(8) 0.035(4) Uani 1 d . .
C2 C 0.3544(7) 0.0567(5) 0.2883(10) 0.051(5) Uani 1 d . .
H2 H 0.3339(7) 0.0640(5) 0.3235(10) 0.061 Uiso 1 calc R .
C3 C 0.3380(7) 0.0554(5) 0.2229(9) 0.057(5) Uani 1 d . .
H3 H 0.3064(7) 0.0608(5) 0.2144(9) 0.069 Uiso 1 calc R .
C4 C 0.3671(7) 0.0461(5) 0.1684(10) 0.056(5) Uani 1 d . .
C5 C 0.3489(9) 0.0436(7) 0.0969(11) 0.080(7) Uani 1 d . .
H5A H 0.3158(9) 0.0496(7) 0.0966(11) 0.120 Uiso 1 calc R .
H5B H 0.3536(9) 0.0180(7) 0.0797(11) 0.120 Uiso 1 calc R .
H5C H 0.3655(9) 0.0615(7) 0.0682(11) 0.120 Uiso 1 calc R .
C6 C 0.4130(8) 0.0391(6) 0.1838(10) 0.063(6) Uani 1 d . .
H6 H 0.4342(8) 0.0336(6) 0.1484(10) 0.076 Uiso 1 calc R .
C7 C 0.4283(7) 0.0398(5) 0.2492(10) 0.054(5) Uani 1 d . .
H7 H 0.4600(7) 0.0346(5) 0.2572(10) 0.065 Uiso 1 calc R .
C8 C 0.3739(6) 0.0295(5) 0.5391(10) 0.049(4) Uani 1 d . .
C9 C 0.3890(6) 0.0080(5) 0.5947(9) 0.052(5) Uani 1 d . .
H9 H 0.4194(6) -0.0022(5) 0.5941(9) 0.062 Uiso 1 calc R .
C10 C 0.3604(7) 0.0011(5) 0.6512(10) 0.057(5) Uani 1 d . .
H10 H 0.3727(7) -0.0130(5) 0.6879(10) 0.069 Uiso 1 calc R .
C11 C 0.3161(8) 0.0136(5) 0.6552(12) 0.074(7) Uani 1 d . .
C12 C 0.2828(8) 0.0055(7) 0.7120(12) 0.087(7) Uani 1 d . .
H12A H 0.2531(8) 0.0178(7) 0.7028(12) 0.131 Uiso 1 calc R .
H12B H 0.2956(8) 0.0151(7) 0.7546(12) 0.131 Uiso 1 calc R .
H12C H 0.2781(8) -0.0217(7) 0.7157(12) 0.131 Uiso 1 calc R .
C13 C 0.2996(8) 0.0360(6) 0.5993(11) 0.069(6) Uani 1 d . .
H13 H 0.2690(8) 0.0458(6) 0.6005(11) 0.082 Uiso 1 calc R .
C14 C 0.3279(7) 0.0436(5) 0.5430(10) 0.056(5) Uani 1 d . .
H14 H 0.3161(7) 0.0584(5) 0.5070(10) 0.067 Uiso 1 calc R .
C15 C 0.3894(6) 0.0384(4) 0.4238(9) 0.040(4) Uani 1 d . .
H15 H 0.3577(6) 0.0331(4) 0.4151(9) 0.048 Uiso 1 calc R .
C16 C 0.4799(6) 0.1363(5) 0.3353(10) 0.048(4) Uani 1 d . .
C17 C 0.4514(7) 0.1687(5) 0.3277(10) 0.055(5) Uani 1 d . .
H17 H 0.4305(7) 0.1758(5) 0.3624(10) 0.066 Uiso 1 calc R .
C18 C 0.4547(7) 0.1898(5) 0.2684(10) 0.058(5) Uani 1 d . .
H18 H 0.4351(7) 0.2111(5) 0.2633(10) 0.070 Uiso 1 calc R .
C19 C 0.4855(7) 0.1811(5) 0.2165(11) 0.053(5) Uani 1 d . .
C21 C 0.5130(7) 0.1488(5) 0.2240(10) 0.063(6) Uani 1 d . .
H21 H 0.5335(7) 0.1417(5) 0.1888(10) 0.075 Uiso 1 calc R .
C20 C 0.4867(9) 0.2051(5) 0.1528(11) 0.078(7) Uani 1 d . .
H20A H 0.5101(9) 0.1952(5) 0.1216(11) 0.116 Uiso 1 calc R .
H20B H 0.4945(9) 0.2311(5) 0.1649(11) 0.116 Uiso 1 calc R .
H20C H 0.4562(9) 0.2046(5) 0.1310(11) 0.116 Uiso 1 calc R .
C22 C 0.5104(7) 0.1267(5) 0.2830(10) 0.058(5) Uani 1 d . .
H22 H 0.5296(7) 0.1052(5) 0.2874(10) 0.070 Uiso 1 calc R .
C23 C 0.4544(6) 0.1302(4) 0.5731(8) 0.042(4) Uani 1 d . .
C24 C 0.4746(8) 0.1647(6) 0.5849(11) 0.062(5) Uani 1 d . .
H24 H 0.4933(8) 0.1759(6) 0.5510(11) 0.074 Uiso 1 calc R .
C25 C 0.4676(10) 0.1833(8) 0.6460(13) 0.091(8) Uani 1 d . .
H25 H 0.4812(10) 0.2074(8) 0.6516(13) 0.109 Uiso 1 calc R .
C26 C 0.4428(10) 0.1691(8) 0.6974(14) 0.092(8) Uani 1 d . .
C27 C 0.4318(13) 0.1904(10) 0.7664(16) 0.152(16) Uani 1 d . .
H27A H 0.4131(13) 0.1741(10) 0.7956(16) 0.228 Uiso 1 calc R .
H27B H 0.4145(13) 0.2135(10) 0.7567(16) 0.228 Uiso 1 calc R .
H27C H 0.4608(13) 0.1967(10) 0.7893(16) 0.228 Uiso 1 calc R .
C28 C 0.4222(10) 0.1308(8) 0.6871(13) 0.092(8) Uani 1 d . .
H28 H 0.4051(10) 0.1190(8) 0.7222(13) 0.111 Uiso 1 calc R .
C29 C 0.4290(8) 0.1121(6) 0.6230(10) 0.073(6) Uani 1 d . .
H29 H 0.4162(8) 0.0879(6) 0.6152(10) 0.088 Uiso 1 calc R .
C30 C 0.4653(7) 0.1297(4) 0.4531(10) 0.048(5) Uani 1 d . .
H30 H 0.4590(7) 0.1560(4) 0.4536(10) 0.058 Uiso 1 calc R .
C31 C 0.5986(7) 0.0754(5) 0.3727(9) 0.051(5) Uani 1 d . .
C32 C 0.6019(7) 0.0512(5) 0.3168(9) 0.053(5) Uani 1 d . .
H32 H 0.5821(7) 0.0299(5) 0.3150(9) 0.064 Uiso 1 calc R .
C33 C 0.6314(7) 0.0567(6) 0.2665(10) 0.063(5) Uani 1 d . .
H33 H 0.6320(7) 0.0394(6) 0.2299(10) 0.076 Uiso 1 calc R .
C34 C 0.6626(7) 0.0882(5) 0.2660(10) 0.060(5) Uani 1 d . .
C35 C 0.6983(11) 0.0946(9) 0.2100(14) 0.113(10) Uani 1 d . .
H35A H 0.6954(11) 0.0748(9) 0.1758(14) 0.170 Uiso 1 calc R .
H35B H 0.7295(11) 0.0940(9) 0.2294(14) 0.170 Uiso 1 calc R .
H35C H 0.6929(11) 0.1191(9) 0.1889(14) 0.170 Uiso 1 calc R .
C36 C 0.6590(7) 0.1124(6) 0.3216(10) 0.063(5) Uani 1 d . .
H36 H 0.6779(7) 0.1342(6) 0.3232(10) 0.076 Uiso 1 calc R .
C37 C 0.6287(7) 0.1053(5) 0.3745(10) 0.059(5) Uani 1 d . .
H37 H 0.6288(7) 0.1214(5) 0.4127(10) 0.070 Uiso 1 calc R .
C38 C 0.5550(7) 0.0778(5) 0.6079(8) 0.049(5) Uani 1 d . .
C39 C 0.5865(6) 0.1034(5) 0.6303(9) 0.051(5) Uani 1 d . .
H39 H 0.6051(6) 0.1167(5) 0.5988(9) 0.061 Uiso 1 calc R .
C40 C 0.5912(7) 0.1100(5) 0.6993(11) 0.054(5) Uani 1 d . .
H40 H 0.6131(7) 0.1284(5) 0.7134(11) 0.065 Uiso 1 calc R .
C41 C 0.5655(7) 0.0912(5) 0.7496(10) 0.056(5) Uani 1 d . .
C42 C 0.5692(11) 0.0971(9) 0.8255(12) 0.106(10) Uani 1 d . .
H42A H 0.5925(11) 0.1164(9) 0.8350(12) 0.159 Uiso 1 calc R .
H42B H 0.5783(11) 0.0734(9) 0.8472(12) 0.159 Uiso 1 calc R .
H42C H 0.5391(11) 0.1051(9) 0.8434(12) 0.159 Uiso 1 calc R .
C43 C 0.5343(7) 0.0649(5) 0.7243(11) 0.060(5) Uani 1 d . .
H43 H 0.5154(7) 0.0517(5) 0.7556(11) 0.072 Uiso 1 calc R .
C44 C 0.5293(6) 0.0570(5) 0.6579(8) 0.049(5) Uani 1 d . .
H44 H 0.5087(6) 0.0376(5) 0.6441(8) 0.058 Uiso 1 calc R .
C45 C 0.5754(6) 0.0753(4) 0.4898(9) 0.044(4) Uani 1 d . .
H45 H 0.6053(6) 0.0846(4) 0.5010(9) 0.053 Uiso 1 calc R .
O3 O 0.2618(13) 0.1922(11) 0.7542(22) 0.050 Uiso 0.25 d PD .
C50 C 0.2804(21) 0.2107(16) 0.8139(24) 0.050 Uiso 0.25 d PD .
C51 C 0.3104(22) 0.1845(15) 0.8590(31) 0.050 Uiso 0.25 d PD .
C52 C 0.3283(22) 0.1466(15) 0.8299(27) 0.050 Uiso 0.25 d PD .
C53 C 0.2985(19) 0.1670(17) 0.7756(31) 0.050 Uiso 0.25 d PD .
O4 O 0.3723(26) 0.0324(26) 0.9037(48) 0.050 Uiso 0.124(12) d PD 1
C60 C 0.3919(45) 0.0056(28) 0.8561(54) 0.050 Uiso 0.124(12) d PD 1
C61 C 0.4162(42) 0.0325(39) 0.8052(55) 0.050 Uiso 0.124(12) d PD 1
C62 C 0.4480(41) 0.0223(39) 0.8660(50) 0.050 Uiso 0.124(12) d PD 1
C63 C 0.4196(27) 0.0403(40) 0.9245(58) 0.050 Uiso 0.124(12) d PD 1
O4' O 0.3864(31) 0.0568(23) 0.8897(40) 0.050 Uiso 0.126(12) d PD 2
C60' C 0.3957(47) 0.0184(25) 0.9116(55) 0.050 Uiso 0.126(12) d PD 2
C61' C 0.4212(49) 0.0129(30) 0.8430(59) 0.050 Uiso 0.126(12) d PD 2
C62' C 0.4360(34) 0.0532(32) 0.8215(74) 0.050 Uiso 0.126(12) d PD 2
C63' C 0.3826(34) 0.0474(40) 0.8183(42) 0.050 Uiso 0.126(12) d PD 2

loop_
_atom_type_symbol
_atom_type_description
_atom_type_scat_dispersion_real
_atom_type_scat_dispersion_imag
_atom_type_scat_source
C C 0.0033 0.0016 'International Tables Vol C Tables 4.2.6.8 and 6.1.1.4'
H H 0.0000 0.0000 'International Tables Vol C Tables 4.2.6.8 and 6.1.1.4'
N N 0.0061 0.0033 'International Tables Vol C Tables 4.2.6.8 and 6.1.1.4'
O O 0.0106 0.0060 'International Tables Vol C Tables 4.2.6.8 and 6.1.1.4'
Mo Mo -1.6832 0.6857 'International Tables Vol C Tables 4.2.6.8 and 6.1.1.4'

loop_
_geom_angle_atom_site_label_1
_geom_angle_atom_site_label_2
_geom_angle_atom_site_label_3
_geom_angle
_geom_angle_site_symmetry_1
_geom_angle_site_symmetry_3
_geom_angle_publ_flag
O1 Mo1 Mo2 102.1(4) . . y
O1 Mo1 N5 100.8(4) . . y
Mo2 Mo1 N5 88.6(3) . . y
O1 Mo1 N3 163.7(5) . . y
Mo2 Mo1 N3 92.3(4) . . y
N5 Mo1 N3 86.9(5) . . y
O1 Mo1 N1 87.5(4) . . y
Mo2 Mo1 N1 91.6(4) . . y
N5 Mo1 N1 171.5(5) . . y
N3 Mo1 N1 84.6(5) . . y
O2 Mo2 N6 86.1(4) . . y
O2 Mo2 Mo1 102.5(4) . . y
N6 Mo2 Mo1 94.2(4) . . y
O2 Mo2 N2 100.4(4) . . y
N6 Mo2 N2 169.8(5) . . y
Mo1 Mo2 N2 92.2(4) . . y
O2 Mo2 N4 162.3(6) . . y
N6 Mo2 N4 82.5(5) . . y
Mo1 Mo2 N4 91.8(4) . . y
N2 Mo2 N4 89.4(5) . . y
Mo1 O1 Mo1 152.2(8) 2_655 . y
Mo2 O2 Mo2 151.3(9) . 2_655 y
C15 N1 C1 119.7(14) . . ?
C15 N1 Mo1 115.5(11) . . ?
C1 N1 Mo1 124.5(10) . . ?
C15 N2 C8 118.8(15) . . ?
C15 N2 Mo2 119.3(11) . . ?
C8 N2 Mo2 121.9(11) . . ?
C30 N3 C16 117.7(15) . . ?
C30 N3 Mo1 116.9(11) . . ?
C16 N3 Mo1 125.2(12) . . ?
C30 N4 C23 118.3(13) . . ?
C30 N4 Mo2 117.8(11) . . ?
C23 N4 Mo2 122.4(10) . . ?
C45 N5 C31 118.4(14) . . ?
C45 N5 Mo1 119.7(11) . . ?
C31 N5 Mo1 121.0(10) . . ?
C45 N6 C38 121.2(15) . . ?
C45 N6 Mo2 117.6(12) . . ?
C38 N6 Mo2 121.1(11) . . ?
C7 C1 C2 114.3(16) . . ?
C7 C1 N1 121.8(15) . . ?
C2 C1 N1 123.8(15) . . ?
C3 C2 C1 122.1(17) . . ?
C2 C3 C4 121.6(19) . . ?
C6 C4 C3 116.5(18) . . ?
C6 C4 C5 121.9(19) . . ?
C3 C4 C5 121.6(19) . . ?
C7 C6 C4 120.9(19) . . ?
C6 C7 C1 124.4(20) . . ?
N2 C8 C9 119.1(16) . . ?
N2 C8 C14 124.7(17) . . ?
C9 C8 C14 116.0(17) . . ?
C8 C9 C10 122.1(17) . . ?
C11 C10 C9 122.8(19) . . ?
C10 C11 C13 116.5(18) . . ?
C10 C11 C12 125.6(23) . . ?
C13 C11 C12 117.9(21) . . ?
C14 C13 C11 121.3(19) . . ?
C13 C14 C8 121.3(19) . . ?
N2 C15 N1 120.7(15) . . ?
C22 C16 C17 118.8(17) . . ?
C22 C16 N3 119.0(16) . . ?
C17 C16 N3 122.3(17) . . ?
C18 C17 C16 119.1(18) . . ?
C19 C18 C17 122.7(18) . . ?
C18 C19 C21 117.8(18) . . ?
C18 C19 C20 119.8(18) . . ?
C21 C19 C20 122.3(19) . . ?
C19 C21 C22 120.9(18) . . ?
C16 C22 C21 120.6(18) . . ?
C24 C23 C29 121.0(18) . . ?
C24 C23 N4 122.4(16) . . ?
C29 C23 N4 116.5(16) . . ?
C23 C24 C25 120.6(21) . . ?
C26 C25 C24 123.7(25) . . ?
C25 C26 C28 116.8(22) . . ?
C25 C26 C27 125.1(27) . . ?
C28 C26 C27 118.0(29) . . ?
C29 C28 C26 118.9(23) . . ?
C23 C29 C28 118.9(21) . . ?
N4 C30 N3 121.1(14) . . ?
C37 C31 C32 116.9(18) . . ?
C37 C31 N5 124.1(16) . . ?
C32 C31 N5 119.0(16) . . ?
C33 C32 C31 122.9(19) . . ?
C32 C33 C34 121.6(19) . . ?
C36 C34 C33 115.2(18) . . ?
C36 C34 C35 121.8(22) . . ?
C33 C34 C35 123.0(21) . . ?
C37 C36 C34 121.8(19) . . ?
C31 C37 C36 121.4(18) . . ?
C39 C38 C44 117.7(16) . . ?
C39 C38 N6 125.1(16) . . ?
C44 C38 N6 117.3(15) . . ?
C38 C39 C40 119.9(17) . . ?
C39 C40 C41 124.0(17) . . ?
C43 C41 C40 114.0(18) . . ?
C43 C41 C42 119.5(19) . . ?
C40 C41 C42 126.5(19) . . ?
C44 C43 C41 123.9(19) . . ?
C43 C44 C38 120.3(16) . . ?
N6 C45 N5 119.1(16) . . ?
C53 O3 C50 76.9(41) . . ?
O3 C50 C51 113.6(46) . . ?
O3 C50 C53 51.5(21) . . ?
C51 C50 C53 64.1(36) . . ?
C52 C51 C50 119.5(46) . . ?
C52 C51 C53 54.7(20) . . ?
C50 C51 C53 64.8(34) . . ?
C51 C52 C53 70.6(40) . . ?
O3 C53 C52 153.2(53) . . ?
O3 C53 C51 101.0(39) . . ?
C52 C53 C51 54.7(20) . . ?
O3 C53 C50 51.5(21) . . ?
C52 C53 C50 105.8(39) . . ?
C51 C53 C50 51.1(21) . . ?
C60 O4 C63 86.8(84) . . ?
O4 C60 C61 101.0(89) . . ?
O4 C60 C62 93.8(77) . . ?
C61 C60 C62 56.1(42) . . ?
O4 C60 C63 46.6(42) . . ?
C61 C60 C63 83.0(76) . . ?
C62 C60 C63 48.6(39) . . ?
C60 C61 C62 67.8(82) . . ?
C63 C62 C61 99.7(89) . . ?
C63 C62 C60 74.5(69) . . ?
C61 C62 C60 56.1(41) . . ?
O4 C63 C62 101.8(81) . . ?
O4 C63 C60 46.6(42) . . ?
C62 C63 C60 56.9(67) . . ?
C63' O4' C60' 94.9(86) . . ?
O4' C60' C61' 87.0(72) . . ?
C62' C61' C60' 104.6(88) . . ?
C62' C61' C63' 56.3(42) . . ?
C60' C61' C63' 81.5(71) . . ?
C61' C62' C63' 67.4(84) . . ?
O4' C63' C62' 81.7(77) . . ?
O4' C63' C61' 80.9(71) . . ?
C62' C63' C61' 56.3(42) . . ?

loop_
_geom_bond_atom_site_label_1
_geom_bond_atom_site_label_2
_geom_bond_distance
_geom_bond_site_symmetry_2
_geom_bond_publ_flag
Mo1 Mo2 2.140(2) . y
Mo1 Mo1 3.738(3) 2_655 y
Mo2 Mo2 3.739(3) 2_655 y
Mo1 O1 1.925(4) . y
Mo1 N1 2.213(14) . y
Mo1 N3 2.176(14) . y
Mo1 N5 2.172(13) . y
Mo2 O2 1.929(4) . y
Mo2 N2 2.145(14) . y
Mo2 N4 2.172(12) . y
Mo2 N6 2.137(13) . y
O1 Mo1 1.925(4) 2_655 y
O2 Mo2 1.929(4) 2_655 y
N1 C15 1.34(2) . y
N1 C1 1.41(2) . ?
N2 C15 1.31(2) . ?
N2 C8 1.39(2) . ?
N3 C30 1.32(2) . ?
N3 C16 1.42(2) . ?
N4 C30 1.31(2) . ?
N4 C23 1.45(2) . ?
N5 C45 1.33(2) . ?
N5 C31 1.44(2) . ?
N6 C45 1.28(2) . ?
N6 C38 1.45(2) . ?
C1 C7 1.37(2) . ?
C1 C2 1.39(2) . ?
C2 C3 1.36(3) . ?
C3 C4 1.39(3) . ?
C4 C6 1.37(3) . ?
C4 C5 1.49(3) . ?
C6 C7 1.35(3) . ?
C8 C9 1.39(3) . ?
C8 C14 1.40(3) . ?
C9 C10 1.40(3) . ?
C10 C11 1.34(3) . ?
C11 C13 1.43(3) . ?
C11 C12 1.49(3) . ?
C13 C14 1.39(3) . ?
C16 C22 1.39(3) . ?
C16 C17 1.41(3) . ?
C17 C18 1.38(3) . ?
C18 C19 1.38(3) . ?
C19 C21 1.39(3) . ?
C19 C20 1.51(3) . ?
C21 C22 1.39(3) . ?
C23 C24 1.37(3) . ?
C23 C29 1.37(3) . ?
C24 C25 1.38(3) . ?
C25 C26 1.33(4) . ?
C26 C28 1.48(4) . ?
C26 C27 1.58(3) . ?
C28 C29 1.43(3) . ?
C31 C37 1.36(2) . ?
C31 C32 1.39(2) . ?
C32 C33 1.31(3) . ?
C33 C34 1.42(3) . ?
C34 C36 1.39(3) . ?
C34 C35 1.51(3) . ?
C36 C37 1.37(3) . ?
C38 C39 1.35(2) . ?
C38 C44 1.43(2) . ?
C39 C40 1.38(3) . ?
C40 C41 1.39(3) . ?
C41 C43 1.38(3) . ?
C41 C42 1.50(3) . ?
C43 C44 1.34(3) . ?
O3 C53 1.438(11) . ?
O3 C50 1.438(11) . ?
C50 C51 1.539(11) . ?
C50 C53 1.79(8) . ?
C51 C52 1.538(11) . ?
C51 C53 1.78(9) . ?
C52 C53 1.539(11) . ?
O4 C60 1.439(11) . ?
O4 C63 1.440(11) . ?
C60 C61 1.540(11) . ?
C60 C62 1.72(18) . ?
C60 C63 1.98(15) . ?
C61 C62 1.540(11) . ?
C62 C63 1.540(11) . ?
O4' C63' 1.440(11) . ?
O4' C60' 1.442(11) . ?
C60' C61' 1.539(11) . ?
C61' C62' 1.539(11) . ?
C61' C63' 1.71(19) . ?
C62' C63' 1.539(11) . ?

loop_
_geom_torsion_atom_site_label_1
_geom_torsion_atom_site_label_2
_geom_torsion_atom_site_label_3
_geom_torsion_atom_site_label_4
_geom_torsion
Mo1 O1 O2 Mo2 13.98(6)
